data_1520904
loop_
_publ_author_name
'Braden, M.'
'Behruzi, M.'
'Klotz, S.'
'Marshall, W.G.'
'Buechner, B.'
'Heger, G.'

_publ_section_title
;
 Pressure dependence of the crystal structure of Cu Ge O3 to 6.2 GPa by
 neutron diffraction
;
_journal_name_full 'Physical Review, Serie 3. B - Condensed Matter (18,1978-)'
_journal_page_first 9616
_journal_page_last 9622
_journal_volume 60
_journal_year 1999
_chemical_formula_sum 'Cu Ge0.76 O3 Si0.24'
_chemical_name_systematic 'Cu (Ge0.76 Si0.24 O3)'
_space_group_IT_number 51
_symmetry_space_group_name_Hall '-P 2 2b'
_symmetry_space_group_name_H-M 'P b m m'
_cell_angle_alpha 90
_cell_angle_beta 90
_cell_angle_gamma 90
_cell_formula_units_Z 2
_cell_length_a 4.7767
_cell_length_b 8.5345
_cell_length_c 2.9192
_cell_volume 119.006
_citation_journal_id_ASTM PRBMDO
_cod_data_source_file Braden_PRBMDO_1999_727.cif
_cod_data_source_block Cu1Ge0.76O3Si0.24
_cod_original_cell_volume 119.0063
_cod_original_sg_symbol_Hall '-P 2a 2a (z,x,y)'
_cod_original_formula_sum 'Cu1 Ge0.76 O3 Si0.24'
_cod_database_code 1520904

loop_
_symmetry_equiv_pos_as_xyz
x,y,z
x,-y+1/2,-z
-x,y+1/2,-z
-x,-y,z
-x,-y,-z
-x,y-1/2,z
x,-y-1/2,z
x,y,-z

loop_
_atom_site_label
_atom_site_type_symbol
_atom_site_fract_x
_atom_site_fract_y
_atom_site_fract_z
_atom_site_occupancy
_atom_site_U_iso_or_equiv
Si1 Si+4 0.0792 0.25 0.5 0.24 0.0
O2 O-2 0.2855 0.0862 0.5 1 0.0
Cu1 Cu+2 0.5 0 0 1 0.0
O1 O-2 0.8777 0.25 0 1 0.0
Ge1 Ge+4 0.0792 0.25 0.5 0.76 0.0
